data_1570911
loop_
_publ_author_name
'Lin, Shu-Yu'
'Shen, Yi-Lin'
'Chen, Wei-Hao'
'Govindaraj, Manivannan'
'Chen, Jhy-Der'

_publ_section_title
;
 Cu(II) Coordination Polymers Containing Mixed Ligands with Different
 Flexibilities: Structural Diversity and Iodine Adsorption.
;
_journal_issue 2
_journal_name_full 'Molecules (Basel, Switzerland)'
_journal_page_first 311
_journal_paper_doi 10.3390/molecules29020311
_journal_volume 29
_journal_year 2024
_chemical_formula_sum 'C36 H53 Cu1.5 N6 O17.5'
_chemical_formula_weight 945.15
_space_group_crystal_system triclinic
_space_group_IT_number 2
_space_group_name_Hall '-P 1'
_space_group_name_H-M_alt 'P -1'
_atom_sites_solution_hydrogens mixed
_audit_creation_method SHELXL-2018/3
_cell_angle_alpha 99.7718(14)
_cell_angle_beta 94.3827(15)
_cell_angle_gamma 105.8728(14)
_cell_formula_units_Z 2
_cell_length_a 8.9062(2)
_cell_length_b 11.2565(3)
_cell_length_c 22.7418(5)
_cell_measurement_reflns_used 9121
_cell_measurement_temperature 296(2)
_cell_measurement_theta_max 27.77
_cell_measurement_theta_min 2.38
_cell_volume 2142.95(9)
_computing_cell_refinement 'Bruker SAINT'
_computing_data_collection 'Bruker APEX2'
_computing_data_reduction 'Bruker SAINT'
_computing_molecular_graphics 'Bruker SHELXTL'
_computing_publication_material 'Bruker SHELXTL'
_computing_structure_refinement 'SHELXL-2018/3 (Sheldrick, 2018)'
_computing_structure_solution 'SHELXS-97 (Sheldrick 2008)'
_diffrn_ambient_temperature 296(2)
_diffrn_measured_fraction_theta_full 0.991
_diffrn_measured_fraction_theta_max 0.967
_diffrn_measurement_device_type 'Bruker APEX-II CCD'
_diffrn_measurement_method '\f and \w scans'
_diffrn_radiation_type MoK\a
_diffrn_radiation_wavelength 0.71073
_diffrn_reflns_av_R_equivalents 0.0539
_diffrn_reflns_av_unetI/netI 0.0980
_diffrn_reflns_Laue_measured_fraction_full 0.991
_diffrn_reflns_Laue_measured_fraction_max 0.967
_diffrn_reflns_limit_h_max 11
_diffrn_reflns_limit_h_min -11
_diffrn_reflns_limit_k_max 15
_diffrn_reflns_limit_k_min -14
_diffrn_reflns_limit_l_max 30
_diffrn_reflns_limit_l_min -30
_diffrn_reflns_number 31733
_diffrn_reflns_point_group_measured_fraction_full 0.991
_diffrn_reflns_point_group_measured_fraction_max 0.967
_diffrn_reflns_theta_full 25.242
_diffrn_reflns_theta_max 28.310
_diffrn_reflns_theta_min 1.833
_exptl_absorpt_coefficient_mu 0.831
_exptl_absorpt_correction_T_max 0.7457
_exptl_absorpt_correction_T_min 0.6848
_exptl_absorpt_correction_type multi-scan
_exptl_absorpt_process_details 'SADABS V2008/1 (Bruker AXS, 2008)'
_exptl_crystal_density_diffrn 1.465
_exptl_crystal_description plate
_exptl_crystal_F_000 989
_exptl_crystal_size_max 0.400
_exptl_crystal_size_mid 0.200
_exptl_crystal_size_min 0.100
_refine_diff_density_max 0.619
_refine_diff_density_min -0.603
_refine_diff_density_rms 0.091
_refine_ls_extinction_method none
_refine_ls_goodness_of_fit_ref 1.015
_refine_ls_hydrogen_treatment constr
_refine_ls_matrix_type full
_refine_ls_number_parameters 556
_refine_ls_number_reflns 10315
_refine_ls_number_restraints 0
_refine_ls_restrained_S_all 1.015
_refine_ls_R_factor_all 0.1158
_refine_ls_R_factor_gt 0.0550
_refine_ls_shift/su_max 0.001
_refine_ls_shift/su_mean 0.000
_refine_ls_structure_factor_coef Fsqd
_refine_ls_weighting_details 'w=1/[\s^2^(Fo^2^)+(0.0650P)^2^] where P=(Fo^2^+2Fc^2^)/3'
_refine_ls_weighting_scheme calc
_refine_ls_wR_factor_gt 0.1228
_refine_ls_wR_factor_ref 0.1452
_reflns_Friedel_coverage 0.000
_reflns_number_gt 6028
_reflns_number_total 10315
_reflns_threshold_expression 'I > 2\s(I)'
_cod_data_source_file allcif.cif
_cod_data_source_block 2
_cod_depositor_comments
;
The following automatic conversions were performed:

data item '_exptl_absorpt_correction_type' value 'multi_scan' was
changed to 'multi-scan' in accordance with the
/home/data/users/saulius/crontab/automatic-downloads/current/MDPI/lib/dictionaries/cif_core.dic
dictionary named 'cif_core.dic' version 2.4.2 last updated on
2011-04-26.

Automatic conversion script
Id: cif_fix_values 8170 2020-07-09 18:12:32Z antanas 
;
_cod_original_formula_sum 'C36 H53 Cu1.50 N6 O17.50'
_cod_database_code 1570911
_shelx_shelxl_version_number 2018/3
_shelx_space_group_comment
; 
The symmetry employed for this shelxl refinement is uniquely defined 
by the following loop, which should always be used as a source of 
symmetry information in preference to the above space-group names. 
They are only intended as comments. 
;
_shelx_estimated_absorpt_t_min 0.732
_shelx_estimated_absorpt_t_max 0.922

loop_
_space_group_symop_operation_xyz
'x, y, z'
'-x, -y, -z'

loop_
_atom_site_label
_atom_site_type_symbol
_atom_site_fract_x
_atom_site_fract_y
_atom_site_fract_z
_atom_site_U_iso_or_equiv
_atom_site_adp_type
_atom_site_occupancy
_atom_site_site_symmetry_order
_atom_site_calc_flag
_atom_site_refinement_flags_posn
_atom_site_refinement_flags_adp
_atom_site_refinement_flags_occupancy
_atom_site_disorder_assembly
_atom_site_disorder_group
Cu1 Cu 1.500000 0.500000 1.500000 0.01812(15) Uani 1 2 d S . P . .
Cu2 Cu 0.83852(4) 0.82910(4) 0.83300(2) 0.01988(12) Uani 1 1 d . . . . .
O1 O 1.1486(3) 0.5429(2) 1.30839(11) 0.0374(7) Uani 1 1 d . . . . .
O2 O 1.0989(3) 0.8337(2) 1.04017(12) 0.0432(7) Uani 1 1 d . . . . .
O3 O 0.5434(3) 0.8637(2) 0.63200(11) 0.0392(7) Uani 1 1 d . . . . .
O4 O 1.4827(2) 0.46519(19) 1.58118(9) 0.0205(5) Uani 1 1 d . . . . .
O5 O 1.3123(3) 0.2718(2) 1.55967(10) 0.0304(6) Uani 1 1 d . . . . .
O6 O 1.1208(3) 0.0648(2) 1.72213(11) 0.0323(6) Uani 1 1 d . . . . .
O7 O 1.1563(3) 0.1727(2) 1.81634(10) 0.0285(6) Uani 1 1 d . . . . .
O8 O 1.7043(3) 0.66170(19) 1.78955(10) 0.0224(5) Uani 1 1 d . . . . .
O9 O 1.6116(3) 0.5790(2) 1.86623(10) 0.0335(6) Uani 1 1 d . . . . .
O10 O 0.8931(3) 0.8714(2) 0.74472(10) 0.0296(6) Uani 1 1 d . . . . .
H10C H 0.929640 0.816221 0.725525 0.036 Uiso 1 1 d R U . . .
H10D H 0.959080 0.943711 0.748506 0.036 Uiso 1 1 d R U . . .
O11 O 0.9794(2) 1.00226(19) 0.87318(10) 0.0225(5) Uani 1 1 d . . . . .
H11C H 0.927307 1.047956 0.890305 0.027 Uiso 1 1 d R U . . .
H11D H 1.031587 1.039666 0.848456 0.027 Uiso 1 1 d R U . . .
N1 N 1.3175(3) 0.5780(2) 1.50608(12) 0.0176(6) Uani 1 1 d . . . . .
N2 N 1.1122(3) 0.7182(3) 1.36199(13) 0.0290(7) Uani 1 1 d . . . . .
H2A H 1.134953 0.799009 1.367833 0.035 Uiso 1 1 calc R U . . .
N3 N 1.2671(4) 0.7216(3) 1.01914(13) 0.0376(8) Uani 1 1 d . . . . .
H3A H 1.300852 0.659871 1.025807 0.045 Uiso 1 1 calc R U . . .
N4 N 1.0182(3) 0.7581(2) 0.84799(12) 0.0206(6) Uani 1 1 d . . . . .
N5 N 0.6469(3) 0.8889(2) 0.82895(12) 0.0204(6) Uani 1 1 d . . . . .
N6 N 0.3528(3) 0.9384(3) 0.66667(12) 0.0273(7) Uani 1 1 d . . . . .
H6A H 0.302161 0.993258 0.665973 0.033 Uiso 1 1 calc R U . . .
C1 C 1.2363(4) 0.5928(3) 1.45719(15) 0.0212(8) Uani 1 1 d . . . . .
H1A H 1.266262 0.568306 1.419816 0.025 Uiso 1 1 calc R U . . .
C2 C 1.1101(4) 0.6428(3) 1.45909(15) 0.0229(8) Uani 1 1 d . . . . .
C3 C 1.0672(4) 0.6786(3) 1.51463(16) 0.0258(8) Uani 1 1 d . . . . .
H3B H 0.982615 0.711757 1.517771 0.031 Uiso 1 1 calc R U . . .
C4 C 1.1495(4) 0.6654(3) 1.56546(16) 0.0257(8) Uani 1 1 d . . . . .
H4A H 1.121517 0.689663 1.603217 0.031 Uiso 1 1 calc R U . . .
C5 C 1.2736(4) 0.6158(3) 1.55990(15) 0.0233(8) Uani 1 1 d . . . . .
H5A H 1.329582 0.608062 1.594562 0.028 Uiso 1 1 calc R U . . .
C6 C 1.0198(4) 0.6528(4) 1.40250(16) 0.0321(9) Uani 1 1 d . . . . .
H6B H 0.963192 0.568316 1.380932 0.039 Uiso 1 1 calc R U . . .
H6C H 0.942150 0.695467 1.413689 0.039 Uiso 1 1 calc R U . . .
C7 C 1.1632(4) 0.6576(3) 1.31583(16) 0.0278(9) Uani 1 1 d . . . . .
C8 C 1.2345(4) 0.7327(3) 1.27061(16) 0.0313(9) Uani 1 1 d . . . . .
H8A H 1.344859 0.736823 1.271318 0.038 Uiso 1 1 calc R U . . .
H8B H 1.227265 0.817963 1.280969 0.038 Uiso 1 1 calc R U . . .
C9 C 1.1480(4) 0.6710(3) 1.20833(16) 0.0308(9) Uani 1 1 d . . . . .
H9A H 1.036899 0.662569 1.209078 0.037 Uiso 1 1 calc R U . . .
H9B H 1.159150 0.586848 1.198207 0.037 Uiso 1 1 calc R U . . .
C10 C 1.2046(4) 0.7418(3) 1.15931(16) 0.0331(9) Uani 1 1 d . . . . .
H10B H 1.195706 0.826606 1.169346 0.040 Uiso 1 1 calc R U . . .
H10A H 1.314730 0.747857 1.157125 0.040 Uiso 1 1 calc R U . . .
C11 C 1.1099(5) 0.6766(4) 1.09859(16) 0.0388(10) Uani 1 1 d . . . . .
H11B H 1.124576 0.593769 1.087609 0.047 Uiso 1 1 calc R U . . .
H11A H 0.999088 0.665114 1.101797 0.047 Uiso 1 1 calc R U . . .
C12 C 1.1554(4) 0.7484(3) 1.04985(16) 0.0314(9) Uani 1 1 d . . . . .
C13 C 1.3344(4) 0.7920(4) 0.97481(16) 0.0369(10) Uani 1 1 d . . . . .
H13A H 1.438958 0.783824 0.970833 0.044 Uiso 1 1 calc R U . . .
H13B H 1.344703 0.880586 0.988783 0.044 Uiso 1 1 calc R U . . .
C14 C 1.2356(4) 0.7471(3) 0.91422(16) 0.0273(9) Uani 1 1 d . . . . .
C15 C 1.2629(4) 0.6578(3) 0.86977(18) 0.0316(9) Uani 1 1 d . . . . .
H15A H 1.344876 0.623394 0.876719 0.038 Uiso 1 1 calc R U . . .
C16 C 1.1681(4) 0.6202(3) 0.81520(18) 0.0332(9) Uani 1 1 d . . . . .
H16A H 1.186377 0.561012 0.784905 0.040 Uiso 1 1 calc R U . . .
C17 C 1.0461(4) 0.6709(3) 0.80586(16) 0.0253(8) Uani 1 1 d . . . . .
H17A H 0.981134 0.643745 0.769238 0.030 Uiso 1 1 calc R U . . .
C18 C 1.1121(4) 0.7952(3) 0.90054(16) 0.0283(9) Uani 1 1 d . . . . .
H18A H 1.093723 0.856728 0.929557 0.034 Uiso 1 1 calc R U . . .
C19 C 0.5548(4) 0.8604(3) 0.77583(15) 0.0223(8) Uani 1 1 d . . . . .
H19A H 0.584462 0.815369 0.742834 0.027 Uiso 1 1 calc R U . . .
C20 C 0.4179(4) 0.8948(3) 0.76779(15) 0.0226(8) Uani 1 1 d . . . . .
C21 C 0.3774(4) 0.9636(3) 0.81722(16) 0.0251(8) Uani 1 1 d . . . . .
H21A H 0.286556 0.988764 0.813631 0.030 Uiso 1 1 calc R U . . .
C22 C 0.4714(4) 0.9949(3) 0.87170(17) 0.0318(9) Uani 1 1 d . . . . .
H22A H 0.445921 1.042503 0.904910 0.038 Uiso 1 1 calc R U . . .
C23 C 0.6037(4) 0.9547(3) 0.87638(16) 0.0273(8) Uani 1 1 d . . . . .
H23A H 0.665260 0.973618 0.913564 0.033 Uiso 1 1 calc R U . . .
C24 C 0.3164(4) 0.8519(3) 0.70824(15) 0.0276(8) Uani 1 1 d . . . . .
H24A H 0.326635 0.771002 0.689325 0.033 Uiso 1 1 calc R U . . .
H24B H 0.207420 0.839263 0.715079 0.033 Uiso 1 1 calc R U . . .
C25 C 0.4619(4) 0.9353(3) 0.62963(16) 0.0273(8) Uani 1 1 d . . . . .
C26 C 0.4784(5) 1.0211(3) 0.58500(16) 0.0349(10) Uani 1 1 d . . . . .
H26A H 0.388316 1.053796 0.583610 0.042 Uiso 1 1 calc R U . . .
H26B H 0.571922 1.092074 0.598661 0.042 Uiso 1 1 calc R U . . .
C27 C 0.4897(5) 0.9568(3) 0.52263(15) 0.0307(9) Uani 1 1 d . . . . .
H27A H 0.394989 0.886997 0.508708 0.046 Uiso 1 1 calc R U . . .
H27B H 0.578131 0.922213 0.524298 0.046 Uiso 1 1 calc R U . . .
C28 C 1.3960(4) 0.3671(3) 1.59566(15) 0.0182(7) Uani 1 1 d . . . . .
C29 C 1.3984(4) 0.3701(3) 1.66234(14) 0.0169(7) Uani 1 1 d . . . . .
C30 C 1.2969(4) 0.2719(3) 1.68233(15) 0.0195(7) Uani 1 1 d . . . . .
H30A H 1.229744 0.204878 1.654310 0.023 Uiso 1 1 calc R U . . .
C31 C 1.2936(4) 0.2719(3) 1.74341(15) 0.0176(7) Uani 1 1 d . . . . .
C32 C 1.1815(4) 0.1622(3) 1.76226(15) 0.0211(8) Uani 1 1 d . . . . .
C33 C 1.3944(4) 0.3719(3) 1.78496(15) 0.0190(7) Uani 1 1 d . . . . .
H33A H 1.391818 0.373159 1.825863 0.023 Uiso 1 1 calc R U . . .
C34 C 1.4997(4) 0.4709(3) 1.76618(15) 0.0174(7) Uani 1 1 d . . . . .
C35 C 1.6128(4) 0.5775(3) 1.81145(15) 0.0198(7) Uani 1 1 d . . . . .
C36 C 1.4988(4) 0.4698(3) 1.70467(14) 0.0181(7) Uani 1 1 d . . . . .
H36A H 1.566255 0.536507 1.691799 0.022 Uiso 1 1 calc R U . . .
O12 O 1.3189(3) 0.2929(2) 1.44366(10) 0.0304(6) Uani 1 1 d . . . . .
H12C H 1.385489 0.260788 1.427498 0.037 Uiso 1 1 d R U . . .
H12D H 1.303830 0.267678 1.476498 0.037 Uiso 1 1 d R U . . .
O13 O 0.3221(4) 1.2233(3) 0.93445(16) 0.0880(12) Uani 1 1 d . . . . .
H13C H 0.267000 1.211764 0.900653 0.106 Uiso 1 1 d R U . . .
H13D H 0.276450 1.167624 0.953403 0.106 Uiso 1 1 d R U . . .
O14 O 1.1130(4) 0.9755(3) 1.37972(17) 0.0978(14) Uani 1 1 d . . . . .
H14A H 1.185658 1.044900 1.384950 0.117 Uiso 1 1 d R U . . .
H14B H 1.031138 0.973390 1.357249 0.117 Uiso 1 1 d R U . . .
O15 O 0.7763(3) 0.7947(3) 0.95069(14) 0.0660(10) Uani 1 1 d . . . . .
H15D H 0.861772 0.819221 0.936010 0.079 Uiso 1 1 d R U . . .
H15E H 0.729922 0.717761 0.935340 0.079 Uiso 1 1 d R U . . .
O16 O 1.4492(3) 0.5616(2) 1.04656(12) 0.0500(8) Uani 1 1 d . . . . .
H16B H 1.397063 0.485085 1.044136 0.060 Uiso 1 1 d R U . . .
H16C H 1.495073 0.592505 1.082246 0.060 Uiso 1 1 d R U . . .
O17 O 0.8802(3) 0.6831(2) 1.65223(10) 0.0318(6) Uani 1 1 d . . . . .
H17C H 0.811038 0.680027 1.623647 0.038 Uiso 1 1 d R U . . .
H17D H 0.853238 0.614587 1.665007 0.038 Uiso 1 1 d R U . . .
O18 O 0.9276(10) 0.9702(8) 1.4719(5) 0.181(6) Uani 0.5 1 d . . P . .
H18D H 0.835993 0.955700 1.453269 0.217 Uiso 0.5 1 d R U P . .
H18E H 0.989423 0.959860 1.446140 0.217 Uiso 0.5 1 d R U P . .

loop_
_atom_site_aniso_label
_atom_site_aniso_U_11
_atom_site_aniso_U_22
_atom_site_aniso_U_33
_atom_site_aniso_U_23
_atom_site_aniso_U_13
_atom_site_aniso_U_12
Cu1 0.0188(3) 0.0229(3) 0.0164(3) 0.0110(3) 0.0058(3) 0.0068(3)
Cu2 0.0184(2) 0.0178(2) 0.0217(2) 0.00407(17) 0.00093(18) 0.00265(18)
O1 0.0618(19) 0.0246(13) 0.0288(16) 0.0105(12) 0.0059(14) 0.0144(14)
O2 0.0585(19) 0.0484(17) 0.0355(17) 0.0154(14) 0.0217(15) 0.0280(16)
O3 0.0517(17) 0.0537(17) 0.0282(16) 0.0180(14) 0.0141(13) 0.0333(16)
O4 0.0234(13) 0.0232(12) 0.0163(13) 0.0095(10) 0.0049(10) 0.0049(11)
O5 0.0388(16) 0.0252(13) 0.0204(14) 0.0043(11) 0.0041(12) -0.0017(12)
O6 0.0356(15) 0.0234(13) 0.0294(16) 0.0068(12) 0.0065(12) -0.0073(12)
O7 0.0326(14) 0.0250(13) 0.0262(15) 0.0110(11) 0.0124(12) -0.0003(12)
O8 0.0246(13) 0.0165(11) 0.0212(13) 0.0049(10) 0.0022(11) -0.0024(10)
O9 0.0439(16) 0.0323(14) 0.0160(14) 0.0051(11) 0.0009(12) -0.0020(13)
O10 0.0343(15) 0.0201(12) 0.0284(15) 0.0029(11) 0.0102(12) -0.0025(11)
O11 0.0210(12) 0.0194(12) 0.0250(14) 0.0062(10) 0.0082(11) -0.0001(10)
N1 0.0166(14) 0.0167(13) 0.0178(16) 0.0046(12) 0.0009(12) 0.0017(12)
N2 0.0371(19) 0.0289(16) 0.0260(18) 0.0120(14) 0.0055(15) 0.0135(15)
N3 0.049(2) 0.052(2) 0.0248(19) 0.0168(16) 0.0090(16) 0.0300(19)
N4 0.0214(15) 0.0237(15) 0.0178(17) 0.0048(13) 0.0013(13) 0.0082(13)
N5 0.0182(15) 0.0232(15) 0.0191(16) 0.0073(13) 0.0032(13) 0.0027(13)
N6 0.0340(18) 0.0312(16) 0.0244(18) 0.0127(14) 0.0053(14) 0.0176(15)
C1 0.0229(19) 0.0242(18) 0.0172(19) 0.0062(15) 0.0040(15) 0.0063(16)
C2 0.0209(19) 0.0261(18) 0.022(2) 0.0082(16) 0.0030(16) 0.0048(16)
C3 0.0203(19) 0.0273(19) 0.031(2) 0.0063(17) 0.0044(17) 0.0085(17)
C4 0.027(2) 0.0281(19) 0.020(2) 0.0002(16) 0.0063(17) 0.0067(17)
C5 0.0249(19) 0.0254(18) 0.019(2) 0.0053(15) 0.0019(16) 0.0054(16)
C6 0.021(2) 0.050(2) 0.032(2) 0.017(2) 0.0044(17) 0.0148(19)
C7 0.028(2) 0.032(2) 0.024(2) 0.0105(17) -0.0044(17) 0.0081(18)
C8 0.040(2) 0.030(2) 0.028(2) 0.0147(18) 0.0072(19) 0.0109(19)
C9 0.036(2) 0.032(2) 0.029(2) 0.0133(18) 0.0093(19) 0.0103(19)
C10 0.037(2) 0.038(2) 0.028(2) 0.0150(19) 0.0055(19) 0.011(2)
C11 0.048(3) 0.042(2) 0.023(2) 0.0100(19) 0.005(2) 0.005(2)
C12 0.039(2) 0.031(2) 0.022(2) 0.0005(17) -0.0008(18) 0.0099(19)
C13 0.028(2) 0.064(3) 0.027(2) 0.018(2) 0.0063(18) 0.021(2)
C14 0.024(2) 0.041(2) 0.020(2) 0.0110(18) 0.0070(17) 0.0120(18)
C15 0.024(2) 0.034(2) 0.044(3) 0.016(2) 0.0066(19) 0.0139(18)
C16 0.036(2) 0.029(2) 0.037(3) 0.0019(18) 0.010(2) 0.0150(19)
C17 0.0224(19) 0.0258(18) 0.024(2) 0.0039(16) 0.0011(16) 0.0023(17)
C18 0.029(2) 0.040(2) 0.020(2) 0.0052(17) 0.0056(17) 0.0168(19)
C19 0.0257(19) 0.0235(18) 0.018(2) 0.0070(15) 0.0059(16) 0.0049(16)
C20 0.0194(18) 0.0248(18) 0.024(2) 0.0105(16) 0.0031(16) 0.0028(16)
C21 0.0197(19) 0.031(2) 0.029(2) 0.0108(17) 0.0050(17) 0.0118(17)
C22 0.032(2) 0.032(2) 0.030(2) 0.0003(18) 0.0098(19) 0.0106(19)
C23 0.028(2) 0.0290(19) 0.021(2) 0.0007(16) 0.0024(17) 0.0035(17)
C24 0.0223(19) 0.034(2) 0.027(2) 0.0117(17) 0.0019(17) 0.0055(17)
C25 0.032(2) 0.032(2) 0.020(2) 0.0074(17) 0.0027(17) 0.0112(18)
C26 0.053(3) 0.030(2) 0.021(2) 0.0090(17) 0.0059(19) 0.009(2)
C27 0.043(2) 0.029(2) 0.024(2) 0.0123(17) 0.0091(18) 0.0120(19)
C28 0.0203(18) 0.0250(18) 0.0165(19) 0.0086(15) 0.0072(15) 0.0146(16)
C29 0.0187(18) 0.0197(16) 0.0148(18) 0.0071(14) 0.0052(14) 0.0067(15)
C30 0.0199(18) 0.0160(16) 0.023(2) 0.0064(14) 0.0040(15) 0.0041(15)
C31 0.0148(17) 0.0163(16) 0.0232(19) 0.0085(15) 0.0033(15) 0.0040(14)
C32 0.0201(19) 0.0186(17) 0.024(2) 0.0088(16) 0.0032(16) 0.0022(15)
C33 0.0188(18) 0.0212(16) 0.0195(19) 0.0090(15) 0.0058(15) 0.0064(15)
C34 0.0144(17) 0.0175(16) 0.0227(19) 0.0082(14) 0.0050(14) 0.0051(14)
C35 0.0193(18) 0.0228(17) 0.020(2) 0.0061(15) 0.0043(15) 0.0088(16)
C36 0.0181(18) 0.0181(16) 0.0203(19) 0.0119(15) 0.0047(15) 0.0032(15)
O12 0.0352(15) 0.0368(14) 0.0260(15) 0.0121(12) 0.0096(12) 0.0165(13)
O13 0.090(3) 0.101(3) 0.061(3) 0.005(2) -0.012(2) 0.020(2)
O14 0.088(3) 0.0328(18) 0.150(4) -0.007(2) -0.064(3) 0.0178(19)
O15 0.0515(19) 0.0393(18) 0.094(3) 0.0021(18) 0.0301(19) -0.0077(16)
O16 0.068(2) 0.0497(18) 0.0418(19) 0.0226(15) 0.0088(16) 0.0238(17)
O17 0.0394(15) 0.0284(13) 0.0280(15) 0.0065(12) -0.0002(12) 0.0114(13)
O18 0.125(9) 0.089(7) 0.260(16) -0.055(8) 0.093(9) -0.047(6)

loop_
_atom_type_symbol
_atom_type_description
_atom_type_scat_dispersion_real
_atom_type_scat_dispersion_imag
_atom_type_scat_source
C C 0.0033 0.0016 'International Tables Vol C Tables 4.2.6.8 and 6.1.1.4'
H H 0.0000 0.0000 'International Tables Vol C Tables 4.2.6.8 and 6.1.1.4'
N N 0.0061 0.0033 'International Tables Vol C Tables 4.2.6.8 and 6.1.1.4'
O O 0.0106 0.0060 'International Tables Vol C Tables 4.2.6.8 and 6.1.1.4'
Cu Cu 0.3201 1.2651 'International Tables Vol C Tables 4.2.6.8 and 6.1.1.4'

loop_
_geom_angle_atom_site_label_1
_geom_angle_atom_site_label_2
_geom_angle_atom_site_label_3
_geom_angle
_geom_angle_site_symmetry_1
_geom_angle_site_symmetry_3
_geom_angle_publ_flag
O4 Cu1 O4 180.0 2_868 . ?
O4 Cu1 N1 90.17(9) 2_868 2_868 ?
O4 Cu1 N1 89.83(9) . 2_868 ?
O4 Cu1 N1 89.84(9) 2_868 . ?
O4 Cu1 N1 90.16(9) . . ?
N1 Cu1 N1 180.0 2_868 . ?
O8 Cu2 N5 87.83(10) 1_454 . ?
O8 Cu2 N4 90.76(10) 1_454 . ?
N5 Cu2 N4 171.11(10) . . ?
O8 Cu2 O11 176.93(8) 1_454 . ?
N5 Cu2 O11 92.57(10) . . ?
N4 Cu2 O11 89.30(10) . . ?
O8 Cu2 O10 87.32(8) 1_454 . ?
N5 Cu2 O10 92.77(9) . . ?
N4 Cu2 O10 95.94(10) . . ?
O11 Cu2 O10 89.61(8) . . ?
C28 O4 Cu1 127.3(2) . . ?
C35 O8 Cu2 127.4(2) . 1_656 ?
Cu2 O10 H10C 111.0 . . ?
Cu2 O10 H10D 111.1 . . ?
H10C O10 H10D 109.2 . . ?
Cu2 O11 H11C 111.6 . . ?
Cu2 O11 H11D 111.9 . . ?
H11C O11 H11D 109.6 . . ?
C1 N1 C5 117.2(3) . . ?
C1 N1 Cu1 121.8(2) . . ?
C5 N1 Cu1 121.0(2) . . ?
C7 N2 C6 122.2(3) . . ?
C7 N2 H2A 118.9 . . ?
C6 N2 H2A 118.9 . . ?
C12 N3 C13 122.8(3) . . ?
C12 N3 H3A 118.6 . . ?
C13 N3 H3A 118.6 . . ?
C18 N4 C17 118.2(3) . . ?
C18 N4 Cu2 121.0(2) . . ?
C17 N4 Cu2 120.8(2) . . ?
C23 N5 C19 118.0(3) . . ?
C23 N5 Cu2 123.9(2) . . ?
C19 N5 Cu2 118.1(2) . . ?
C25 N6 C24 122.4(3) . . ?
C25 N6 H6A 118.8 . . ?
C24 N6 H6A 118.8 . . ?
N1 C1 C2 123.7(3) . . ?
N1 C1 H1A 118.1 . . ?
C2 C1 H1A 118.1 . . ?
C3 C2 C1 117.5(3) . . ?
C3 C2 C6 121.2(3) . . ?
C1 C2 C6 121.3(3) . . ?
C4 C3 C2 119.8(3) . . ?
C4 C3 H3B 120.1 . . ?
C2 C3 H3B 120.1 . . ?
C5 C4 C3 119.2(3) . . ?
C5 C4 H4A 120.4 . . ?
C3 C4 H4A 120.4 . . ?
N1 C5 C4 122.5(3) . . ?
N1 C5 H5A 118.7 . . ?
C4 C5 H5A 118.7 . . ?
N2 C6 C2 115.9(3) . . ?
N2 C6 H6B 108.3 . . ?
C2 C6 H6B 108.3 . . ?
N2 C6 H6C 108.3 . . ?
C2 C6 H6C 108.3 . . ?
H6B C6 H6C 107.4 . . ?
O1 C7 N2 122.2(3) . . ?
O1 C7 C8 120.4(3) . . ?
N2 C7 C8 117.3(3) . . ?
C7 C8 C9 109.7(3) . . ?
C7 C8 H8A 109.7 . . ?
C9 C8 H8A 109.7 . . ?
C7 C8 H8B 109.7 . . ?
C9 C8 H8B 109.7 . . ?
H8A C8 H8B 108.2 . . ?
C8 C9 C10 114.5(3) . . ?
C8 C9 H9A 108.6 . . ?
C10 C9 H9A 108.6 . . ?
C8 C9 H9B 108.6 . . ?
C10 C9 H9B 108.6 . . ?
H9A C9 H9B 107.6 . . ?
C11 C10 C9 111.6(3) . . ?
C11 C10 H10B 109.3 . . ?
C9 C10 H10B 109.3 . . ?
C11 C10 H10A 109.3 . . ?
C9 C10 H10A 109.3 . . ?
H10B C10 H10A 108.0 . . ?
C12 C11 C10 113.0(3) . . ?
C12 C11 H11B 109.0 . . ?
C10 C11 H11B 109.0 . . ?
C12 C11 H11A 109.0 . . ?
C10 C11 H11A 109.0 . . ?
H11B C11 H11A 107.8 . . ?
O2 C12 N3 120.9(3) . . ?
O2 C12 C11 122.4(3) . . ?
N3 C12 C11 116.6(3) . . ?
N3 C13 C14 112.3(3) . . ?
N3 C13 H13A 109.2 . . ?
C14 C13 H13A 109.2 . . ?
N3 C13 H13B 109.2 . . ?
C14 C13 H13B 109.2 . . ?
H13A C13 H13B 107.9 . . ?
C15 C14 C18 117.1(3) . . ?
C15 C14 C13 122.3(3) . . ?
C18 C14 C13 120.6(3) . . ?
C16 C15 C14 119.6(3) . . ?
C16 C15 H15A 120.2 . . ?
C14 C15 H15A 120.2 . . ?
C17 C16 C15 119.5(4) . . ?
C17 C16 H16A 120.3 . . ?
C15 C16 H16A 120.3 . . ?
N4 C17 C16 121.9(4) . . ?
N4 C17 H17A 119.0 . . ?
C16 C17 H17A 119.0 . . ?
N4 C18 C14 123.7(3) . . ?
N4 C18 H18A 118.2 . . ?
C14 C18 H18A 118.2 . . ?
N5 C19 C20 123.3(3) . . ?
N5 C19 H19A 118.3 . . ?
C20 C19 H19A 118.3 . . ?
C21 C20 C19 117.3(3) . . ?
C21 C20 C24 122.7(3) . . ?
C19 C20 C24 119.9(3) . . ?
C22 C21 C20 120.1(3) . . ?
C22 C21 H21A 120.0 . . ?
C20 C21 H21A 120.0 . . ?
C21 C22 C23 119.1(3) . . ?
C21 C22 H22A 120.5 . . ?
C23 C22 H22A 120.5 . . ?
N5 C23 C22 122.1(3) . . ?
N5 C23 H23A 118.9 . . ?
C22 C23 H23A 118.9 . . ?
N6 C24 C20 114.8(3) . . ?
N6 C24 H24A 108.6 . . ?
C20 C24 H24A 108.6 . . ?
N6 C24 H24B 108.6 . . ?
C20 C24 H24B 108.6 . . ?
H24A C24 H24B 107.6 . . ?
O3 C25 N6 120.6(3) . . ?
O3 C25 C26 122.0(3) . . ?
N6 C25 C26 117.4(3) . . ?
C27 C26 C25 113.1(3) . . ?
C27 C26 H26A 109.0 . . ?
C25 C26 H26A 109.0 . . ?
C27 C26 H26B 109.0 . . ?
C25 C26 H26B 109.0 . . ?
H26A C26 H26B 107.8 . . ?
C26 C27 C27 113.7(4) . 2_676 ?
C26 C27 H27A 108.8 . . ?
C27 C27 H27A 108.8 2_676 . ?
C26 C27 H27B 108.8 . . ?
C27 C27 H27B 108.8 2_676 . ?
H27A C27 H27B 107.7 . . ?
O5 C28 O4 125.3(3) . . ?
O5 C28 C29 119.1(3) . . ?
O4 C28 C29 115.6(3) . . ?
C30 C29 C36 118.8(3) . . ?
C30 C29 C28 119.5(3) . . ?
C36 C29 C28 121.7(3) . . ?
C29 C30 C31 121.4(3) . . ?
C29 C30 H30A 119.3 . . ?
C31 C30 H30A 119.3 . . ?
C33 C31 C30 119.1(3) . . ?
C33 C31 C32 122.1(3) . . ?
C30 C31 C32 118.8(3) . . ?
O7 C32 O6 124.5(3) . . ?
O7 C32 C31 118.7(3) . . ?
O6 C32 C31 116.8(3) . . ?
C31 C33 C34 120.9(3) . . ?
C31 C33 H33A 119.6 . . ?
C34 C33 H33A 119.6 . . ?
C36 C34 C33 119.0(3) . . ?
C36 C34 C35 120.3(3) . . ?
C33 C34 C35 120.8(3) . . ?
O9 C35 O8 124.3(3) . . ?
O9 C35 C34 120.1(3) . . ?
O8 C35 C34 115.6(3) . . ?
C29 C36 C34 120.9(3) . . ?
C29 C36 H36A 119.6 . . ?
C34 C36 H36A 119.6 . . ?
H12C O12 H12D 108.4 . . ?
H13C O13 H13D 108.5 . . ?
H14A O14 H14B 113.8 . . ?
H15D O15 H15E 110.1 . . ?
H16B O16 H16C 109.5 . . ?
H17C O17 H17D 108.4 . . ?
O18 O18 H18D 156.9 2_778 . ?
O18 O18 H18E 93.3 2_778 . ?
H18D O18 H18E 108.2 . . ?

loop_
_geom_bond_atom_site_label_1
_geom_bond_atom_site_label_2
_geom_bond_distance
_geom_bond_site_symmetry_2
_geom_bond_publ_flag
Cu1 O4 1.960(2) 2_868 ?
Cu1 O4 1.960(2) . ?
Cu1 N1 2.051(2) 2_868 ?
Cu1 N1 2.051(2) . ?
Cu2 O8 1.978(2) 1_454 ?
Cu2 N5 2.000(3) . ?
Cu2 N4 2.006(3) . ?
Cu2 O11 2.023(2) . ?
Cu2 O10 2.200(2) . ?
O1 C7 1.243(4) . ?
O2 C12 1.242(4) . ?
O3 C25 1.228(4) . ?
O4 C28 1.273(3) . ?
O5 C28 1.244(4) . ?
O6 C32 1.260(4) . ?
O7 C32 1.259(4) . ?
O8 C35 1.269(3) . ?
O9 C35 1.244(4) . ?
O10 H10C 0.8501 . ?
O10 H10D 0.8500 . ?
O11 H11C 0.8499 . ?
O11 H11D 0.8499 . ?
N1 C1 1.339(4) . ?
N1 C5 1.349(4) . ?
N2 C7 1.332(4) . ?
N2 C6 1.443(4) . ?
N2 H2A 0.8600 . ?
N3 C12 1.329(4) . ?
N3 C13 1.452(4) . ?
N3 H3A 0.8600 . ?
N4 C18 1.338(4) . ?
N4 C17 1.339(4) . ?
N5 C23 1.345(4) . ?
N5 C19 1.345(4) . ?
N6 C25 1.338(4) . ?
N6 C24 1.461(4) . ?
N6 H6A 0.8600 . ?
C1 C2 1.388(4) . ?
C1 H1A 0.9300 . ?
C2 C3 1.374(4) . ?
C2 C6 1.502(5) . ?
C3 C4 1.373(5) . ?
C3 H3B 0.9300 . ?
C4 C5 1.372(4) . ?
C4 H4A 0.9300 . ?
C5 H5A 0.9300 . ?
C6 H6B 0.9700 . ?
C6 H6C 0.9700 . ?
C7 C8 1.508(4) . ?
C8 C9 1.513(5) . ?
C8 H8A 0.9700 . ?
C8 H8B 0.9700 . ?
C9 C10 1.516(4) . ?
C9 H9A 0.9700 . ?
C9 H9B 0.9700 . ?
C10 C11 1.515(5) . ?
C10 H10B 0.9700 . ?
C10 H10A 0.9700 . ?
C11 C12 1.497(5) . ?
C11 H11B 0.9700 . ?
C11 H11A 0.9700 . ?
C13 C14 1.505(5) . ?
C13 H13A 0.9700 . ?
C13 H13B 0.9700 . ?
C14 C15 1.385(5) . ?
C14 C18 1.390(5) . ?
C15 C16 1.378(5) . ?
C15 H15A 0.9300 . ?
C16 C17 1.378(5) . ?
C16 H16A 0.9300 . ?
C17 H17A 0.9300 . ?
C18 H18A 0.9300 . ?
C19 C20 1.385(4) . ?
C19 H19A 0.9300 . ?
C20 C21 1.383(4) . ?
C20 C24 1.496(5) . ?
C21 C22 1.376(5) . ?
C21 H21A 0.9300 . ?
C22 C23 1.376(5) . ?
C22 H22A 0.9300 . ?
C23 H23A 0.9300 . ?
C24 H24A 0.9700 . ?
C24 H24B 0.9700 . ?
C25 C26 1.504(4) . ?
C26 C27 1.503(5) . ?
C26 H26A 0.9700 . ?
C26 H26B 0.9700 . ?
C27 C27 1.521(6) 2_676 ?
C27 H27A 0.9700 . ?
C27 H27B 0.9700 . ?
C28 C29 1.509(4) . ?
C29 C30 1.390(4) . ?
C29 C36 1.392(4) . ?
C30 C31 1.391(4) . ?
C30 H30A 0.9300 . ?
C31 C33 1.386(4) . ?
C31 C32 1.509(4) . ?
C33 C34 1.399(4) . ?
C33 H33A 0.9300 . ?
C34 C36 1.396(4) . ?
C34 C35 1.508(5) . ?
C36 H36A 0.9300 . ?
O12 H12C 0.8501 . ?
O12 H12D 0.8503 . ?
O13 H13C 0.8500 . ?
O13 H13D 0.8501 . ?
O14 H14A 0.8500 . ?
O14 H14B 0.8501 . ?
O15 H15D 0.8501 . ?
O15 H15E 0.8500 . ?
O16 H16B 0.8499 . ?
O16 H16C 0.8499 . ?
O17 H17C 0.8500 . ?
O17 H17D 0.8502 . ?
O18 O18 1.65(2) 2_778 ?
O18 H18D 0.8500 . ?
O18 H18E 0.8500 . ?
